data_7103861
loop_
_publ_author_name
'Sisson, Adam L.'
'Clare, John P.'
'Taylor, Luke H.'
'Charmant, Jonathan P. H.'
'Davis, Anthony P.'

_publ_section_title
;
 Perturbing the Hofmeister series: a steroid-based anion receptor with
 preorganised quaternary ammonium and H-bond donor groups
;
_journal_coden_ASTM CHCOFS
_journal_issue 17
_journal_name_full
;
 Chemical Communications (Cambridge, United Kingdom)
;
_journal_page_first 2246
_journal_page_last 2247
_journal_paper_doi 10.1039/b305261c
_journal_year 2003
_chemical_absolute_configuration ad
_chemical_formula_moiety 'C42 H62 N5 O4, C H3 O3 S'
_chemical_formula_sum 'C43 H65 N5 O7 S'
_chemical_formula_weight 796.06
_space_group_IT_number 19
_symmetry_cell_setting orthorhombic
_symmetry_space_group_name_Hall 'P 2ac 2ab'
_symmetry_space_group_name_H-M 'P 21 21 21'
_atom_sites_solution_hydrogens geom
_atom_sites_solution_primary direct
_atom_sites_solution_secondary difmap
_audit_creation_method SHELXL-97
_cell_angle_alpha 90.00
_cell_angle_beta 90.00
_cell_angle_gamma 90.00
_cell_formula_units_Z 4
_cell_length_a 15.084(6)
_cell_length_b 15.853(4)
_cell_length_c 18.043(6)
_cell_measurement_reflns_used 961
_cell_measurement_temperature 173(2)
_cell_measurement_theta_max 23.6
_cell_measurement_theta_min 2.6
_cell_volume 4315(2)
_computing_cell_refinement 'SAINT (Bruker, 2001)'
_computing_data_collection 'SMART (Bruker, 2001)'
_computing_data_reduction 'SAINT (Bruker, 2001)'
_computing_molecular_graphics 'SHELXTL (Bruker,2001)'
_computing_publication_material 'SHELXTL (Bruker,2001)'
_computing_structure_refinement 'SHELXL-97 (Sheldrick, 1997)'
_computing_structure_solution 'SHELXS-97 (Sheldrick, 1990)'
_diffrn_ambient_temperature 173(2)
_diffrn_measured_fraction_theta_full 0.999
_diffrn_measured_fraction_theta_max 0.999
_diffrn_measurement_device_type 'CCD area detector'
_diffrn_measurement_method 'Frames, each covering 0.3 \% in \w'
_diffrn_radiation_monochromator graphite
_diffrn_radiation_source 'fine-focus sealed tube'
_diffrn_radiation_type MoK\a
_diffrn_radiation_wavelength 0.71073
_diffrn_reflns_av_R_equivalents 0.0533
_diffrn_reflns_av_sigmaI/netI 0.0494
_diffrn_reflns_limit_h_max 19
_diffrn_reflns_limit_h_min -19
_diffrn_reflns_limit_k_max 20
_diffrn_reflns_limit_k_min -20
_diffrn_reflns_limit_l_max 23
_diffrn_reflns_limit_l_min -23
_diffrn_reflns_number 45967
_diffrn_reflns_theta_full 27.50
_diffrn_reflns_theta_max 27.50
_diffrn_reflns_theta_min 1.86
_diffrn_standards_decay_% 0
_exptl_absorpt_coefficient_mu 0.129
_exptl_absorpt_correction_T_max 0.980
_exptl_absorpt_correction_T_min 0.807
_exptl_absorpt_correction_type multi-scan
_exptl_absorpt_process_details 'SADABS (Sheldrick, 2001)'
_exptl_crystal_colour colourless
_exptl_crystal_density_diffrn 1.225
_exptl_crystal_density_method 'not measured'
_exptl_crystal_description block
_exptl_crystal_F_000 1720
_exptl_crystal_size_max 0.50
_exptl_crystal_size_mid 0.50
_exptl_crystal_size_min 0.20
_refine_diff_density_max 0.238
_refine_diff_density_min -0.202
_refine_diff_density_rms 0.045
_refine_ls_abs_structure_details 'Flack H D (1983), Acta Cryst. A39, 876-881'
_refine_ls_abs_structure_Flack -0.03(6)
_refine_ls_extinction_coef 0.0033(3)
_refine_ls_extinction_expression Fc^*^=kFc[1+0.001xFc^2^\l^3^/sin(2\q)]^-1/4^
_refine_ls_extinction_method SHELXL
_refine_ls_goodness_of_fit_ref 1.039
_refine_ls_hydrogen_treatment mixed
_refine_ls_matrix_type full
_refine_ls_number_parameters 515
_refine_ls_number_reflns 9916
_refine_ls_number_restraints 0
_refine_ls_restrained_S_all 1.039
_refine_ls_R_factor_all 0.0738
_refine_ls_R_factor_gt 0.0386
_refine_ls_shift/su_max 0.001
_refine_ls_shift/su_mean 0.000
_refine_ls_structure_factor_coef Fsqd
_refine_ls_weighting_details 'calc w=1/[\s^2^(Fo^2^)+(0.0359P)^2^+0.7657P] where P=(Fo^2^+2Fc^2^)/3'
_refine_ls_weighting_scheme calc
_refine_ls_wR_factor_gt 0.0765
_refine_ls_wR_factor_ref 0.0902
_reflns_number_gt 7287
_reflns_number_total 9916
_reflns_threshold_expression >2\s(I)
_cod_data_source_file b305261c.txt
_cod_data_source_block 2MeEster
_cod_depositor_comments
;
The following automatic conversions were performed:
'_symmetry_cell_setting' value 'Orthorhombic' changed to 'orthorhombic'
according to '/home/saulius/struct/CIF-dictionaries/cif_core.dic'
dictionary named 'cif_core.dic' version 2.4.1 from 2010-06-29.

Automatic conversion script
Id: cif_fix_enum 1527 2010-12-29 10:47:43Z saulius 
;
_cod_database_code 7103861

loop_
_symmetry_equiv_pos_as_xyz
'x, y, z'
'-x+1/2, -y, z+1/2'
'-x, y+1/2, -z+1/2'
'x+1/2, -y+1/2, -z'

loop_
_atom_site_label
_atom_site_type_symbol
_atom_site_fract_x
_atom_site_fract_y
_atom_site_fract_z
_atom_site_U_iso_or_equiv
_atom_site_adp_type
_atom_site_occupancy
_atom_site_symmetry_multiplicity
_atom_site_calc_flag
_atom_site_refinement_flags
_atom_site_disorder_assembly
_atom_site_disorder_group
C1 C 0.73464(13) -0.08219(14) 0.73353(11) 0.0290(5) Uani 1 1 d . . .
H1 H 0.7927 -0.1026 0.7136 0.035 Uiso 1 1 calc R . .
C2 C 0.74594(14) -0.07070(14) 0.81745(10) 0.0312(5) Uani 1 1 d . . .
H2A H 0.6924 -0.0439 0.8387 0.037 Uiso 1 1 calc R . .
H2B H 0.7542 -0.1262 0.8416 0.037 Uiso 1 1 calc R . .
C3 C 0.82659(13) -0.01529(13) 0.83112(12) 0.0313(5) Uani 1 1 d . . .
H3A H 0.8797 -0.0448 0.8119 0.038 Uiso 1 1 calc R . .
H3B H 0.8344 -0.0086 0.8853 0.038 Uiso 1 1 calc R . .
C4 C 0.82228(12) 0.07344(14) 0.79547(11) 0.0270(4) Uani 1 1 d . . .
C5 C 0.75301(12) 0.13218(12) 0.83412(11) 0.0235(4) Uani 1 1 d . . .
H5A H 0.6941 0.1034 0.8307 0.028 Uiso 1 1 calc R . .
C6 C 0.77231(12) 0.14636(13) 0.91728(10) 0.0261(4) Uani 1 1 d . . .
H6A H 0.8335 0.1681 0.9223 0.031 Uiso 1 1 calc R . .
H6B H 0.7699 0.0911 0.9428 0.031 Uiso 1 1 calc R . .
C7 C 0.70869(12) 0.20775(12) 0.95762(10) 0.0230(4) Uani 1 1 d . . .
H7 H 0.7354 0.2201 1.0072 0.028 Uiso 1 1 calc R . .
C8 C 0.70226(12) 0.29257(12) 0.91564(10) 0.0230(4) Uani 1 1 d . . .
C9 C 0.62624(12) 0.35543(13) 0.93508(10) 0.0250(4) Uani 1 1 d . . .
H9A H 0.5699 0.3224 0.9380 0.030 Uiso 1 1 calc R . .
C10 C 0.62127(14) 0.41167(13) 0.86426(11) 0.0303(5) Uani 1 1 d . . .
H10A H 0.5589 0.4263 0.8531 0.036 Uiso 1 1 calc R . .
H10B H 0.6550 0.4646 0.8718 0.036 Uiso 1 1 calc R . .
C11 C 0.66165(13) 0.36065(13) 0.80006(11) 0.0281(4) Uani 1 1 d . . .
H11A H 0.6198 0.3569 0.7579 0.034 Uiso 1 1 calc R . .
H11B H 0.7176 0.3866 0.7826 0.034 Uiso 1 1 calc R . .
C12 C 0.67875(12) 0.27380(12) 0.83358(11) 0.0229(4) Uani 1 1 d . . .
H12 H 0.6207 0.2433 0.8338 0.027 Uiso 1 1 calc R . .
C13 C 0.74434(12) 0.21761(12) 0.79349(10) 0.0234(4) Uani 1 1 d . . .
H13 H 0.8035 0.2459 0.7966 0.028 Uiso 1 1 calc R . .
C14 C 0.72199(12) 0.20839(13) 0.71032(10) 0.0262(4) Uani 1 1 d . . .
H14 H 0.7318 0.2648 0.6870 0.031 Uiso 1 1 calc R . .
C15 C 0.78558(13) 0.14673(14) 0.67262(11) 0.0309(5) Uani 1 1 d . . .
H15A H 0.8443 0.1741 0.6681 0.037 Uiso 1 1 calc R . .
H15B H 0.7637 0.1355 0.6218 0.037 Uiso 1 1 calc R . .
C16 C 0.79741(13) 0.06217(14) 0.71259(10) 0.0286(5) Uani 1 1 d . . .
H16 H 0.8494 0.0340 0.6886 0.034 Uiso 1 1 calc R . .
C17 C 0.71717(13) 0.00346(13) 0.69937(11) 0.0300(5) Uani 1 1 d . . .
H17A H 0.6634 0.0286 0.7218 0.036 Uiso 1 1 calc R . .
H17B H 0.7068 -0.0029 0.6455 0.036 Uiso 1 1 calc R . .
C18 C 0.70086(16) -0.23506(14) 0.73249(15) 0.0449(6) Uani 1 1 d . . .
H18A H 0.6573 -0.2785 0.7196 0.067 Uiso 1 1 calc R . .
H18B H 0.7136 -0.2377 0.7857 0.067 Uiso 1 1 calc R . .
H18C H 0.7556 -0.2448 0.7045 0.067 Uiso 1 1 calc R . .
C19 C 0.57820(14) -0.13605(15) 0.75407(13) 0.0372(5) Uani 1 1 d . . .
H19A H 0.5351 -0.1785 0.7380 0.056 Uiso 1 1 calc R . .
H19B H 0.5552 -0.0796 0.7432 0.056 Uiso 1 1 calc R . .
H19C H 0.5883 -0.1415 0.8075 0.056 Uiso 1 1 calc R . .
C20 C 0.64481(15) -0.14899(16) 0.63188(12) 0.0385(5) Uani 1 1 d . . .
H20A H 0.6086 -0.1983 0.6194 0.058 Uiso 1 1 calc R . .
H20B H 0.7006 -0.1512 0.6042 0.058 Uiso 1 1 calc R . .
H20C H 0.6125 -0.0974 0.6188 0.058 Uiso 1 1 calc R . .
C21 C 0.91653(13) 0.11088(15) 0.80059(13) 0.0365(5) Uani 1 1 d . . .
H21A H 0.9155 0.1697 0.7840 0.055 Uiso 1 1 calc R . .
H21B H 0.9568 0.0783 0.7690 0.055 Uiso 1 1 calc R . .
H21C H 0.9372 0.1083 0.8520 0.055 Uiso 1 1 calc R . .
C22 C 0.60444(12) 0.13233(13) 1.03772(11) 0.0261(4) Uani 1 1 d . . .
C23 C 0.48543(12) 0.05089(13) 1.09955(11) 0.0272(5) Uani 1 1 d . . .
C24 C 0.48410(12) 0.09647(13) 1.16573(12) 0.0309(5) Uani 1 1 d . . .
H24 H 0.5201 0.1452 1.1712 0.037 Uiso 1 1 calc R . .
C25 C 0.43008(13) 0.07031(16) 1.22340(12) 0.0347(5) Uani 1 1 d . . .
H25 H 0.4286 0.1020 1.2681 0.042 Uiso 1 1 calc R . .
C26 C 0.37838(14) -0.00117(15) 1.21676(13) 0.0388(6) Uani 1 1 d . . .
H26 H 0.3415 -0.0186 1.2566 0.047 Uiso 1 1 calc R . .
C27 C 0.38068(14) -0.04672(14) 1.15238(13) 0.0387(6) Uani 1 1 d . . .
H27 H 0.3453 -0.0960 1.1478 0.046 Uiso 1 1 calc R . .
C28 C 0.43422(13) -0.02156(14) 1.09354(13) 0.0341(5) Uani 1 1 d . . .
H28 H 0.4357 -0.0540 1.0493 0.041 Uiso 1 1 calc R . .
C29 C 0.79227(13) 0.33758(13) 0.92372(11) 0.0290(5) Uani 1 1 d . . .
H29A H 0.8390 0.3026 0.9018 0.044 Uiso 1 1 calc R . .
H29B H 0.8050 0.3467 0.9764 0.044 Uiso 1 1 calc R . .
H29C H 0.7901 0.3921 0.8981 0.044 Uiso 1 1 calc R . .
C30 C 0.63251(14) 0.40972(13) 1.00576(11) 0.0303(5) Uani 1 1 d . . .
H30 H 0.6872 0.4451 1.0019 0.036 Uiso 1 1 calc R . .
C31 C 0.55234(14) 0.46968(14) 1.00959(12) 0.0327(5) Uani 1 1 d . . .
H31A H 0.5442 0.4964 0.9605 0.039 Uiso 1 1 calc R . .
H31B H 0.4985 0.4361 1.0204 0.039 Uiso 1 1 calc R . .
C32 C 0.56114(15) 0.53839(14) 1.06760(12) 0.0354(5) Uani 1 1 d . . .
H32A H 0.5558 0.5128 1.1175 0.042 Uiso 1 1 calc R . .
H32B H 0.6208 0.5640 1.0638 0.042 Uiso 1 1 calc R . .
C33 C 0.49250(15) 0.60643(14) 1.05949(12) 0.0336(5) Uani 1 1 d . . .
C34 C 0.44756(18) 0.74010(16) 1.10377(17) 0.0584(8) Uani 1 1 d . . .
H34A H 0.4688 0.7856 1.1359 0.088 Uiso 1 1 calc R . .
H34B H 0.3891 0.7214 1.1207 0.088 Uiso 1 1 calc R . .
H34C H 0.4432 0.7607 1.0527 0.088 Uiso 1 1 calc R . .
C35 C 0.63948(17) 0.35761(15) 1.07679(12) 0.0420(6) Uani 1 1 d . . .
H25A H 0.6388 0.3954 1.1198 0.063 Uiso 1 1 calc R . .
H25B H 0.6949 0.3254 1.0763 0.063 Uiso 1 1 calc R . .
H25C H 0.5891 0.3187 1.0798 0.063 Uiso 1 1 calc R . .
C36 C 0.57874(13) 0.22598(13) 0.64618(11) 0.0281(5) Uani 1 1 d . . .
C37 C 0.42530(13) 0.21919(14) 0.59468(11) 0.0300(5) Uani 1 1 d . . .
C38 C 0.35362(14) 0.16433(15) 0.58578(12) 0.0376(5) Uani 1 1 d . . .
H38 H 0.3543 0.1108 0.6095 0.045 Uiso 1 1 calc R . .
C39 C 0.28153(15) 0.18718(18) 0.54269(13) 0.0465(7) Uani 1 1 d . . .
H39 H 0.2335 0.1490 0.5367 0.056 Uiso 1 1 calc R . .
C40 C 0.27902(16) 0.2648(2) 0.50855(14) 0.0519(7) Uani 1 1 d . . .
H40 H 0.2293 0.2807 0.4794 0.062 Uiso 1 1 calc R . .
C41 C 0.34985(15) 0.31925(18) 0.51727(13) 0.0459(6) Uani 1 1 d . . .
H41 H 0.3483 0.3729 0.4938 0.055 Uiso 1 1 calc R . .
C42 C 0.42323(14) 0.29732(15) 0.55956(11) 0.0348(5) Uani 1 1 d . . .
H42 H 0.4716 0.3353 0.5645 0.042 Uiso 1 1 calc R . .
N1 N 0.66411(11) -0.14907(11) 0.71341(10) 0.0312(4) Uani 1 1 d . . .
N2 N 0.62303(10) 0.16769(10) 0.97110(8) 0.0247(4) Uani 1 1 d . . .
H2 H 0.5831 0.1665 0.9356 0.030 Uiso 1 1 calc R . .
N3 N 0.53271(11) 0.07867(11) 1.03675(9) 0.0303(4) Uani 1 1 d . . .
H3 H 0.5149 0.0601 0.9933 0.036 Uiso 1 1 calc R . .
N4 N 0.62903(10) 0.18694(11) 0.69880(9) 0.0274(4) Uani 1 1 d . . .
H4 H 0.6047 0.1477 0.7266 0.033 Uiso 1 1 calc R . .
N5 N 0.49392(11) 0.19318(11) 0.64193(9) 0.0316(4) Uani 1 1 d . . .
H5 H 0.4816 0.1513 0.6723 0.038 Uiso 1 1 calc R . .
O1 O 0.64746(9) 0.14661(10) 1.09435(8) 0.0356(4) Uani 1 1 d . . .
O2 O 0.50896(11) 0.67020(10) 1.10674(9) 0.0459(4) Uani 1 1 d . . .
O3 O 0.43044(11) 0.60576(11) 1.01803(9) 0.0464(4) Uani 1 1 d . . .
O4 O 0.60516(9) 0.28477(10) 0.60822(8) 0.0395(4) Uani 1 1 d . . .
C43 C 0.35942(16) 0.02620(19) 0.84848(17) 0.0599(8) Uani 1 1 d . . .
H43A H 0.3618 -0.0352 0.8425 0.090 Uiso 1 1 calc R . .
H43B H 0.3180 0.0501 0.8123 0.090 Uiso 1 1 calc R . .
H43C H 0.3393 0.0399 0.8987 0.090 Uiso 1 1 calc R . .
O5 O 0.52417(11) 0.02105(11) 0.88210(8) 0.0463(4) Uani 1 1 d . . .
O6 O 0.46212(11) 0.15704(10) 0.85496(9) 0.0471(4) Uani 1 1 d . . .
O7 O 0.48718(10) 0.05684(10) 0.75605(8) 0.0403(4) Uani 1 1 d . . .
S1 S 0.46571(3) 0.06896(3) 0.83403(3) 0.02958(12) Uani 1 1 d . . .

loop_
_atom_site_aniso_label
_atom_site_aniso_U_11
_atom_site_aniso_U_22
_atom_site_aniso_U_33
_atom_site_aniso_U_23
_atom_site_aniso_U_13
_atom_site_aniso_U_12
C1 0.0273(10) 0.0344(12) 0.0252(10) -0.0034(9) 0.0015(8) 0.0047(9)
C2 0.0382(11) 0.0305(11) 0.0248(11) -0.0003(9) 0.0021(8) 0.0072(10)
C3 0.0350(11) 0.0318(12) 0.0272(11) -0.0025(10) -0.0024(9) 0.0117(9)
C4 0.0234(9) 0.0333(12) 0.0242(10) -0.0004(10) -0.0004(8) 0.0058(9)
C5 0.0211(9) 0.0268(11) 0.0225(9) 0.0013(9) -0.0015(8) 0.0011(8)
C6 0.0262(10) 0.0294(11) 0.0227(10) 0.0027(9) -0.0028(8) 0.0016(9)
C7 0.0227(9) 0.0256(11) 0.0206(10) 0.0022(8) -0.0007(8) -0.0008(8)
C8 0.0227(9) 0.0243(11) 0.0220(10) 0.0012(8) 0.0000(8) 0.0000(8)
C9 0.0243(10) 0.0252(11) 0.0255(10) -0.0007(9) 0.0001(8) -0.0015(9)
C10 0.0372(11) 0.0261(12) 0.0277(11) 0.0013(9) -0.0036(9) 0.0031(9)
C11 0.0306(10) 0.0290(12) 0.0247(10) 0.0051(9) -0.0013(8) -0.0003(9)
C12 0.0215(9) 0.0253(11) 0.0218(9) 0.0025(9) 0.0000(8) -0.0016(8)
C13 0.0206(9) 0.0272(11) 0.0224(10) 0.0053(9) 0.0031(8) -0.0002(8)
C14 0.0282(10) 0.0301(12) 0.0201(10) 0.0042(9) 0.0010(8) -0.0011(9)
C15 0.0312(10) 0.0390(12) 0.0225(10) 0.0037(10) 0.0055(9) 0.0034(10)
C16 0.0291(10) 0.0349(12) 0.0217(10) -0.0007(9) 0.0054(8) 0.0058(9)
C17 0.0335(11) 0.0350(12) 0.0214(10) -0.0015(9) 0.0019(9) 0.0056(10)
C18 0.0478(13) 0.0274(13) 0.0597(17) -0.0049(12) -0.0048(12) 0.0051(11)
C19 0.0319(11) 0.0409(14) 0.0388(12) 0.0021(11) 0.0082(10) 0.0016(10)
C20 0.0361(12) 0.0493(15) 0.0302(12) -0.0086(11) 0.0029(9) -0.0030(11)
C21 0.0251(10) 0.0474(14) 0.0370(12) -0.0017(11) 0.0037(9) 0.0049(10)
C22 0.0247(10) 0.0286(11) 0.0251(10) 0.0025(9) 0.0017(8) 0.0023(9)
C23 0.0224(10) 0.0297(12) 0.0295(11) 0.0074(9) 0.0014(8) 0.0025(8)
C24 0.0277(11) 0.0358(12) 0.0291(11) 0.0059(10) -0.0012(9) 0.0001(9)
C25 0.0289(10) 0.0487(14) 0.0266(11) 0.0078(11) 0.0003(9) 0.0075(11)
C26 0.0308(11) 0.0494(15) 0.0362(13) 0.0197(11) 0.0072(10) 0.0065(11)
C27 0.0325(11) 0.0330(13) 0.0505(15) 0.0154(11) 0.0036(10) -0.0021(10)
C28 0.0335(11) 0.0291(12) 0.0398(13) 0.0045(10) 0.0027(10) 0.0009(9)
C29 0.0284(10) 0.0312(12) 0.0274(11) 0.0005(9) -0.0014(9) -0.0060(9)
C30 0.0343(11) 0.0297(12) 0.0269(11) -0.0023(9) -0.0003(9) 0.0012(9)
C31 0.0370(12) 0.0330(12) 0.0281(11) -0.0012(9) 0.0028(9) 0.0033(10)
C32 0.0431(13) 0.0325(12) 0.0306(12) -0.0013(10) 0.0022(10) 0.0077(10)
C33 0.0410(12) 0.0305(12) 0.0294(12) 0.0025(10) 0.0117(10) 0.0017(10)
C34 0.0641(17) 0.0361(15) 0.075(2) -0.0036(14) 0.0132(15) 0.0202(13)
C35 0.0640(15) 0.0389(13) 0.0231(11) -0.0011(10) -0.0010(10) 0.0137(12)
C36 0.0321(11) 0.0315(12) 0.0207(10) 0.0001(9) 0.0016(8) 0.0057(9)
C37 0.0292(10) 0.0411(13) 0.0195(10) -0.0027(9) 0.0006(8) 0.0054(10)
C38 0.0364(12) 0.0427(14) 0.0337(12) -0.0006(11) 0.0011(10) 0.0001(10)
C39 0.0337(12) 0.0696(19) 0.0362(13) 0.0013(13) -0.0013(10) -0.0080(13)
C40 0.0330(12) 0.089(2) 0.0336(13) 0.0170(14) -0.0064(10) 0.0013(14)
C41 0.0388(13) 0.0677(18) 0.0311(13) 0.0189(12) -0.0038(10) 0.0049(13)
C42 0.0330(11) 0.0465(14) 0.0249(11) 0.0076(10) -0.0002(9) 0.0014(11)
N1 0.0313(9) 0.0324(10) 0.0300(9) -0.0048(8) 0.0035(7) 0.0019(8)
N2 0.0241(8) 0.0306(10) 0.0195(8) 0.0038(7) -0.0015(7) -0.0052(7)
N3 0.0330(9) 0.0348(10) 0.0230(8) 0.0014(8) 0.0017(7) -0.0095(9)
N4 0.0283(9) 0.0334(10) 0.0205(8) 0.0062(8) -0.0014(7) 0.0015(7)
N5 0.0316(9) 0.0362(11) 0.0271(9) 0.0067(8) -0.0039(7) 0.0035(8)
O1 0.0309(7) 0.0522(10) 0.0238(7) 0.0108(7) -0.0028(6) -0.0078(7)
O2 0.0563(10) 0.0303(9) 0.0510(10) -0.0037(8) 0.0064(8) 0.0140(8)
O3 0.0443(10) 0.0478(10) 0.0472(10) 0.0046(8) 0.0018(8) 0.0069(8)
O4 0.0342(8) 0.0492(10) 0.0351(9) 0.0183(8) -0.0029(7) -0.0017(7)
C43 0.0401(14) 0.0653(19) 0.074(2) -0.0216(16) 0.0081(13) -0.0155(13)
O5 0.0547(10) 0.0517(10) 0.0326(9) -0.0017(8) -0.0056(8) 0.0129(8)
O6 0.0548(10) 0.0319(9) 0.0546(11) -0.0093(8) -0.0003(8) 0.0011(8)
O7 0.0539(10) 0.0389(9) 0.0281(8) 0.0006(7) 0.0017(7) 0.0018(8)
S1 0.0277(2) 0.0308(3) 0.0303(3) -0.0043(2) -0.0002(2) -0.0014(2)

loop_
_atom_type_symbol
_atom_type_description
_atom_type_scat_dispersion_real
_atom_type_scat_dispersion_imag
_atom_type_scat_source
C C 0.0033 0.0016 'International Tables Vol C Tables 4.2.6.8 and 6.1.1.4'
H H 0.0000 0.0000 'International Tables Vol C Tables 4.2.6.8 and 6.1.1.4'
N N 0.0061 0.0033 'International Tables Vol C Tables 4.2.6.8 and 6.1.1.4'
O O 0.0106 0.0060 'International Tables Vol C Tables 4.2.6.8 and 6.1.1.4'
S S 0.1246 0.1234 'International Tables Vol C Tables 4.2.6.8 and 6.1.1.4'

loop_
_geom_angle_atom_site_label_1
_geom_angle_atom_site_label_2
_geom_angle_atom_site_label_3
_geom_angle
_geom_angle_site_symmetry_1
_geom_angle_site_symmetry_3
_geom_angle_publ_flag
C17 C1 C2 108.34(17) . . ?
C17 C1 N1 113.56(16) . . ?
C2 C1 N1 112.94(17) . . ?
C17 C1 H1 107.2 . . ?
C2 C1 H1 107.2 . . ?
N1 C1 H1 107.2 . . ?
C3 C2 C1 108.51(17) . . ?
C3 C2 H2A 110.0 . . ?
C1 C2 H2A 110.0 . . ?
C3 C2 H2B 110.0 . . ?
C1 C2 H2B 110.0 . . ?
H2A C2 H2B 108.4 . . ?
C2 C3 C4 115.08(16) . . ?
C2 C3 H3A 108.5 . . ?
C4 C3 H3A 108.5 . . ?
C2 C3 H3B 108.5 . . ?
C4 C3 H3B 108.5 . . ?
H3A C3 H3B 107.5 . . ?
C21 C4 C3 106.61(16) . . ?
C21 C4 C16 108.94(16) . . ?
C3 C4 C16 107.81(17) . . ?
C21 C4 C5 111.09(17) . . ?
C3 C4 C5 112.58(16) . . ?
C16 C4 C5 109.68(15) . . ?
C6 C5 C13 110.44(16) . . ?
C6 C5 C4 113.19(15) . . ?
C13 C5 C4 111.52(15) . . ?
C6 C5 H5A 107.1 . . ?
C13 C5 H5A 107.1 . . ?
C4 C5 H5A 107.1 . . ?
C5 C6 C7 115.54(15) . . ?
C5 C6 H6A 108.4 . . ?
C7 C6 H6A 108.4 . . ?
C5 C6 H6B 108.4 . . ?
C7 C6 H6B 108.4 . . ?
H6A C6 H6B 107.5 . . ?
N2 C7 C8 113.85(15) . . ?
N2 C7 C6 110.69(16) . . ?
C8 C7 C6 110.81(15) . . ?
N2 C7 H7 107.0 . . ?
C8 C7 H7 107.0 . . ?
C6 C7 H7 107.0 . . ?
C29 C8 C7 107.52(15) . . ?
C29 C8 C12 112.37(15) . . ?
C7 C8 C12 108.37(16) . . ?
C29 C8 C9 109.32(16) . . ?
C7 C8 C9 119.46(16) . . ?
C12 C8 C9 99.74(14) . . ?
C30 C9 C8 119.86(16) . . ?
C30 C9 C10 111.19(16) . . ?
C8 C9 C10 102.50(15) . . ?
C30 C9 H9A 107.6 . . ?
C8 C9 H9A 107.6 . . ?
C10 C9 H9A 107.6 . . ?
C11 C10 C9 107.29(16) . . ?
C11 C10 H10A 110.3 . . ?
C9 C10 H10A 110.3 . . ?
C11 C10 H10B 110.3 . . ?
C9 C10 H10B 110.3 . . ?
H10A C10 H10B 108.5 . . ?
C12 C11 C10 104.05(16) . . ?
C12 C11 H11A 110.9 . . ?
C10 C11 H11A 110.9 . . ?
C12 C11 H11B 110.9 . . ?
C10 C11 H11B 110.9 . . ?
H11A C11 H11B 109.0 . . ?
C13 C12 C11 116.85(16) . . ?
C13 C12 C8 114.78(15) . . ?
C11 C12 C8 104.12(15) . . ?
C13 C12 H12 106.8 . . ?
C11 C12 H12 106.8 . . ?
C8 C12 H12 106.8 . . ?
C12 C13 C14 112.14(16) . . ?
C12 C13 C5 110.12(15) . . ?
C14 C13 C5 113.34(16) . . ?
C12 C13 H13 106.9 . . ?
C14 C13 H13 106.9 . . ?
C5 C13 H13 106.9 . . ?
N4 C14 C15 113.01(17) . . ?
N4 C14 C13 111.75(15) . . ?
C15 C14 C13 110.84(16) . . ?
N4 C14 H14 107.0 . . ?
C15 C14 H14 107.0 . . ?
C13 C14 H14 107.0 . . ?
C14 C15 C16 115.01(16) . . ?
C14 C15 H15A 108.5 . . ?
C16 C15 H15A 108.5 . . ?
C14 C15 H15B 108.5 . . ?
C16 C15 H15B 108.5 . . ?
H15A C15 H15B 107.5 . . ?
C15 C16 C17 111.27(16) . . ?
C15 C16 C4 112.39(17) . . ?
C17 C16 C4 114.04(16) . . ?
C15 C16 H16 106.2 . . ?
C17 C16 H16 106.2 . . ?
C4 C16 H16 106.2 . . ?
C1 C17 C16 109.93(16) . . ?
C1 C17 H17A 109.7 . . ?
C16 C17 H17A 109.7 . . ?
C1 C17 H17B 109.7 . . ?
C16 C17 H17B 109.7 . . ?
H17A C17 H17B 108.2 . . ?
N1 C18 H18A 109.5 . . ?
N1 C18 H18B 109.5 . . ?
H18A C18 H18B 109.5 . . ?
N1 C18 H18C 109.5 . . ?
H18A C18 H18C 109.5 . . ?
H18B C18 H18C 109.5 . . ?
N1 C19 H19A 109.5 . . ?
N1 C19 H19B 109.5 . . ?
H19A C19 H19B 109.5 . . ?
N1 C19 H19C 109.5 . . ?
H19A C19 H19C 109.5 . . ?
H19B C19 H19C 109.5 . . ?
N1 C20 H20A 109.5 . . ?
N1 C20 H20B 109.5 . . ?
H20A C20 H20B 109.5 . . ?
N1 C20 H20C 109.5 . . ?
H20A C20 H20C 109.5 . . ?
H20B C20 H20C 109.5 . . ?
C4 C21 H21A 109.5 . . ?
C4 C21 H21B 109.5 . . ?
H21A C21 H21B 109.5 . . ?
C4 C21 H21C 109.5 . . ?
H21A C21 H21C 109.5 . . ?
H21B C21 H21C 109.5 . . ?
O1 C22 N2 123.42(18) . . ?
O1 C22 N3 122.57(18) . . ?
N2 C22 N3 114.01(17) . . ?
C28 C23 C24 119.14(19) . . ?
C28 C23 N3 118.51(19) . . ?
C24 C23 N3 122.23(18) . . ?
C25 C24 C23 119.7(2) . . ?
C25 C24 H24 120.1 . . ?
C23 C24 H24 120.1 . . ?
C26 C25 C24 120.8(2) . . ?
C26 C25 H25 119.6 . . ?
C24 C25 H25 119.6 . . ?
C27 C26 C25 119.5(2) . . ?
C27 C26 H26 120.2 . . ?
C25 C26 H26 120.2 . . ?
C26 C27 C28 120.7(2) . . ?
C26 C27 H27 119.6 . . ?
C28 C27 H27 119.6 . . ?
C23 C28 C27 120.0(2) . . ?
C23 C28 H28 120.0 . . ?
C27 C28 H28 120.0 . . ?
C8 C29 H29A 109.5 . . ?
C8 C29 H29B 109.5 . . ?
H29A C29 H29B 109.5 . . ?
C8 C29 H29C 109.5 . . ?
H29A C29 H29C 109.5 . . ?
H29B C29 H29C 109.5 . . ?
C35 C30 C31 110.49(17) . . ?
C35 C30 C9 113.34(17) . . ?
C31 C30 C9 109.48(16) . . ?
C35 C30 H30 107.8 . . ?
C31 C30 H30 107.8 . . ?
C9 C30 H30 107.8 . . ?
C32 C31 C30 113.92(17) . . ?
C32 C31 H31A 108.8 . . ?
C30 C31 H31A 108.8 . . ?
C32 C31 H31B 108.8 . . ?
C30 C31 H31B 108.8 . . ?
H31A C31 H31B 107.7 . . ?
C33 C32 C31 112.84(19) . . ?
C33 C32 H32A 109.0 . . ?
C31 C32 H32A 109.0 . . ?
C33 C32 H32B 109.0 . . ?
C31 C32 H32B 109.0 . . ?
H32A C32 H32B 107.8 . . ?
O3 C33 O2 123.1(2) . . ?
O3 C33 C32 126.4(2) . . ?
O2 C33 C32 110.52(19) . . ?
O2 C34 H34A 109.5 . . ?
O2 C34 H34B 109.5 . . ?
H34A C34 H34B 109.5 . . ?
O2 C34 H34C 109.5 . . ?
H34A C34 H34C 109.5 . . ?
H34B C34 H34C 109.5 . . ?
C30 C35 H25A 109.5 . . ?
C30 C35 H25B 109.5 . . ?
H25A C35 H25B 109.5 . . ?
C30 C35 H25C 109.5 . . ?
H25A C35 H25C 109.5 . . ?
H25B C35 H25C 109.5 . . ?
O4 C36 N4 123.66(19) . . ?
O4 C36 N5 123.83(18) . . ?
N4 C36 N5 112.49(18) . . ?
C42 C37 C38 118.97(19) . . ?
C42 C37 N5 123.70(19) . . ?
C38 C37 N5 117.3(2) . . ?
C39 C38 C37 120.6(2) . . ?
C39 C38 H38 119.7 . . ?
C37 C38 H38 119.7 . . ?
C40 C39 C38 120.4(2) . . ?
C40 C39 H39 119.8 . . ?
C38 C39 H39 119.8 . . ?
C39 C40 C41 119.1(2) . . ?
C39 C40 H40 120.5 . . ?
C41 C40 H40 120.5 . . ?
C40 C41 C42 121.5(2) . . ?
C40 C41 H41 119.3 . . ?
C42 C41 H41 119.3 . . ?
C41 C42 C37 119.4(2) . . ?
C41 C42 H42 120.3 . . ?
C37 C42 H42 120.3 . . ?
C20 N1 C19 108.13(16) . . ?
C20 N1 C18 107.19(17) . . ?
C19 N1 C18 109.20(18) . . ?
C20 N1 C1 111.32(16) . . ?
C19 N1 C1 112.62(16) . . ?
C18 N1 C1 108.23(16) . . ?
C22 N2 C7 120.70(15) . . ?
C22 N2 O5 92.77(12) . . ?
C7 N2 O5 130.23(12) . . ?
C22 N2 H2 119.6 . . ?
C7 N2 H2 119.6 . . ?
O5 N2 H2 45.4 . . ?
C22 N3 C23 125.50(17) . . ?
C22 N3 O5 103.80(12) . . ?
C23 N3 O5 130.09(13) . . ?
C22 N3 H3 117.2 . . ?
C23 N3 H3 117.2 . . ?
C36 N4 C14 121.91(17) . . ?
C36 N4 O7 98.50(12) . . ?
C14 N4 O7 139.48(12) . . ?
C36 N4 H4 119.0 . . ?
C14 N4 H4 119.0 . . ?
C36 N5 C37 127.28(18) . . ?
C36 N5 O7 105.39(12) . . ?
C37 N5 O7 127.33(13) . . ?
C36 N5 H5 116.4 . . ?
C37 N5 H5 116.4 . . ?
C33 O2 C34 115.74(19) . . ?
S1 C43 H43A 109.5 . . ?
S1 C43 H43B 109.5 . . ?
H43A C43 H43B 109.5 . . ?
S1 C43 H43C 109.5 . . ?
H43A C43 H43C 109.5 . . ?
H43B C43 H43C 109.5 . . ?
O6 S1 O5 111.82(10) . . ?
O6 S1 O7 112.80(10) . . ?
O5 S1 O7 111.90(10) . . ?
O6 S1 C43 107.39(12) . . ?
O5 S1 C43 105.28(13) . . ?
O7 S1 C43 107.15(12) . . ?

loop_
_geom_bond_atom_site_label_1
_geom_bond_atom_site_label_2
_geom_bond_distance
_geom_bond_site_symmetry_2
_geom_bond_publ_flag
C1 C17 1.514(3) . ?
C1 C2 1.535(3) . ?
C1 N1 1.545(3) . ?
C1 H1 1.0000 . ?
C2 C3 1.521(3) . ?
C2 H2A 0.9900 . ?
C2 H2B 0.9900 . ?
C3 C4 1.548(3) . ?
C3 H3A 0.9900 . ?
C3 H3B 0.9900 . ?
C4 C21 1.543(3) . ?
C4 C16 1.552(3) . ?
C4 C5 1.564(3) . ?
C5 C6 1.545(3) . ?
C5 C13 1.545(3) . ?
C5 H5A 1.0000 . ?
C6 C7 1.549(3) . ?
C6 H6A 0.9900 . ?
C6 H6B 0.9900 . ?
C7 N2 1.460(2) . ?
C7 C8 1.546(3) . ?
C7 H7 1.0000 . ?
C8 C29 1.541(3) . ?
C8 C12 1.551(3) . ?
C8 C9 1.559(3) . ?
C9 C30 1.541(3) . ?
C9 C10 1.560(3) . ?
C9 H9A 1.0000 . ?
C10 C11 1.539(3) . ?
C10 H10A 0.9900 . ?
C10 H10B 0.9900 . ?
C11 C12 1.526(3) . ?
C11 H11A 0.9900 . ?
C11 H11B 0.9900 . ?
C12 C13 1.515(3) . ?
C12 H12 1.0000 . ?
C13 C14 1.545(3) . ?
C13 H13 1.0000 . ?
C14 N4 1.458(2) . ?
C14 C15 1.529(3) . ?
C14 H14 1.0000 . ?
C15 C16 1.533(3) . ?
C15 H15A 0.9900 . ?
C15 H15B 0.9900 . ?
C16 C17 1.545(3) . ?
C16 H16 1.0000 . ?
C17 H17A 0.9900 . ?
C17 H17B 0.9900 . ?
C18 N1 1.511(3) . ?
C18 H18A 0.9800 . ?
C18 H18B 0.9800 . ?
C18 H18C 0.9800 . ?
C19 N1 1.503(3) . ?
C19 H19A 0.9800 . ?
C19 H19B 0.9800 . ?
C19 H19C 0.9800 . ?
C20 N1 1.500(3) . ?
C20 H20A 0.9800 . ?
C20 H20B 0.9800 . ?
C20 H20C 0.9800 . ?
C21 H21A 0.9800 . ?
C21 H21B 0.9800 . ?
C21 H21C 0.9800 . ?
C22 O1 1.231(2) . ?
C22 N2 1.356(2) . ?
C22 N3 1.376(3) . ?
C23 C28 1.388(3) . ?
C23 C24 1.396(3) . ?
C23 N3 1.409(2) . ?
C24 C25 1.385(3) . ?
C24 H24 0.9500 . ?
C25 C26 1.381(3) . ?
C25 H25 0.9500 . ?
C26 C27 1.368(3) . ?
C26 H26 0.9500 . ?
C27 C28 1.392(3) . ?
C27 H27 0.9500 . ?
C28 H28 0.9500 . ?
C29 H29A 0.9800 . ?
C29 H29B 0.9800 . ?
C29 H29C 0.9800 . ?
C30 C35 1.528(3) . ?
C30 C31 1.540(3) . ?
C30 H30 1.0000 . ?
C31 C32 1.517(3) . ?
C31 H31A 0.9900 . ?
C31 H31B 0.9900 . ?
C32 C33 1.502(3) . ?
C32 H32A 0.9900 . ?
C32 H32B 0.9900 . ?
C33 O3 1.198(3) . ?
C33 O2 1.346(3) . ?
C34 O2 1.445(3) . ?
C34 H34A 0.9800 . ?
C34 H34B 0.9800 . ?
C34 H34C 0.9800 . ?
C35 H25A 0.9800 . ?
C35 H25B 0.9800 . ?
C35 H25C 0.9800 . ?
C36 O4 1.223(2) . ?
C36 N4 1.364(2) . ?
C36 N5 1.383(3) . ?
C37 C42 1.392(3) . ?
C37 C38 1.397(3) . ?
C37 N5 1.403(2) . ?
C38 C39 1.385(3) . ?
C38 H38 0.9500 . ?
C39 C40 1.377(4) . ?
C39 H39 0.9500 . ?
C40 C41 1.382(4) . ?
C40 H40 0.9500 . ?
C41 C42 1.389(3) . ?
C41 H41 0.9500 . ?
C42 H42 0.9500 . ?
N2 H2 0.8800 . ?
N3 H3 0.8800 . ?
N4 H4 0.8800 . ?
N5 H5 0.8800 . ?
C43 S1 1.760(2) . ?
C43 H43A 0.9800 . ?
C43 H43B 0.9800 . ?
C43 H43C 0.9800 . ?
O5 S1 1.4515(17) . ?
O6 S1 1.4475(17) . ?
O7 S1 1.4566(16) . ?

loop_
_geom_hbond_atom_site_label_D
_geom_hbond_atom_site_label_H
_geom_hbond_atom_site_label_A
_geom_hbond_distance_DH
_geom_hbond_distance_HA
_geom_hbond_distance_DA
_geom_hbond_angle_DHA
_geom_hbond_site_symmetry_D
_geom_hbond_site_symmetry_H
_geom_hbond_site_symmetry_A
_geom_hbond_publ_flag
N2 H2 O5 0.8800 2.653 3.195(2) 120.88 . . . ?
N3 H3 O5 0.8800 2.104 2.939(2) 158.13 . . . ?
N2 H2 O6 0.8800 2.339 3.211(2) 171.45 . . . ?
N4 H4 O7 0.8800 2.344 3.146(2) 151.58 . . . ?
N5 H5 O7 0.8800 2.130 2.987(2) 164.48 . . . ?

loop_
_geom_torsion_atom_site_label_1
_geom_torsion_atom_site_label_2
_geom_torsion_atom_site_label_3
_geom_torsion_atom_site_label_4
_geom_torsion
_geom_torsion_site_symmetry_1
_geom_torsion_site_symmetry_2
_geom_torsion_site_symmetry_3
_geom_torsion_site_symmetry_4
_geom_torsion_publ_flag
C17 C1 C2 C3 -62.7(2) . . . . ?
N1 C1 C2 C3 170.58(16) . . . . ?
C1 C2 C3 C4 59.1(2) . . . . ?
C2 C3 C4 C21 -167.58(17) . . . . ?
C2 C3 C4 C16 -50.7(2) . . . . ?
C2 C3 C4 C5 70.4(2) . . . . ?
C21 C4 C5 C6 -60.0(2) . . . . ?
C3 C4 C5 C6 59.5(2) . . . . ?
C16 C4 C5 C6 179.55(16) . . . . ?
C21 C4 C5 C13 65.3(2) . . . . ?
C3 C4 C5 C13 -175.22(15) . . . . ?
C16 C4 C5 C13 -55.2(2) . . . . ?
C13 C5 C6 C7 51.1(2) . . . . ?
C4 C5 C6 C7 176.95(16) . . . . ?
C5 C6 C7 N2 74.9(2) . . . . ?
C5 C6 C7 C8 -52.4(2) . . . . ?
N2 C7 C8 C29 165.33(16) . . . . ?
C6 C7 C8 C29 -69.14(19) . . . . ?
N2 C7 C8 C12 -72.98(19) . . . . ?
C6 C7 C8 C12 52.56(19) . . . . ?
N2 C7 C8 C9 40.1(2) . . . . ?
C6 C7 C8 C9 165.65(15) . . . . ?
C29 C8 C9 C30 -47.2(2) . . . . ?
C7 C8 C9 C30 77.1(2) . . . . ?
C12 C8 C9 C30 -165.24(17) . . . . ?
C29 C8 C9 C10 76.42(18) . . . . ?
C7 C8 C9 C10 -159.23(17) . . . . ?
C12 C8 C9 C10 -41.58(17) . . . . ?
C30 C9 C10 C11 151.82(16) . . . . ?
C8 C9 C10 C11 22.6(2) . . . . ?
C9 C10 C11 C12 6.2(2) . . . . ?
C10 C11 C12 C13 -160.81(16) . . . . ?
C10 C11 C12 C8 -33.08(18) . . . . ?
C29 C8 C12 C13 60.2(2) . . . . ?
C7 C8 C12 C13 -58.5(2) . . . . ?
C9 C8 C12 C13 175.88(15) . . . . ?
C29 C8 C12 C11 -68.81(19) . . . . ?
C7 C8 C12 C11 172.53(15) . . . . ?
C9 C8 C12 C11 46.89(17) . . . . ?
C11 C12 C13 C14 -52.2(2) . . . . ?
C8 C12 C13 C14 -174.51(16) . . . . ?
C11 C12 C13 C5 -179.38(16) . . . . ?
C8 C12 C13 C5 58.3(2) . . . . ?
C6 C5 C13 C12 -51.62(19) . . . . ?
C4 C5 C13 C12 -178.40(15) . . . . ?
C6 C5 C13 C14 -178.15(15) . . . . ?
C4 C5 C13 C14 55.1(2) . . . . ?
C12 C13 C14 N4 -49.2(2) . . . . ?
C5 C13 C14 N4 76.3(2) . . . . ?
C12 C13 C14 C15 -176.19(16) . . . . ?
C5 C13 C14 C15 -50.7(2) . . . . ?
N4 C14 C15 C16 -76.8(2) . . . . ?
C13 C14 C15 C16 49.5(2) . . . . ?
C14 C15 C16 C17 76.9(2) . . . . ?
C14 C15 C16 C4 -52.4(2) . . . . ?
C21 C4 C16 C15 -68.2(2) . . . . ?
C3 C4 C16 C15 176.46(16) . . . . ?
C5 C4 C16 C15 53.6(2) . . . . ?
C21 C4 C16 C17 163.94(17) . . . . ?
C3 C4 C16 C17 48.6(2) . . . . ?
C5 C4 C16 C17 -74.3(2) . . . . ?
C2 C1 C17 C16 62.1(2) . . . . ?
N1 C1 C17 C16 -171.60(15) . . . . ?
C15 C16 C17 C1 174.77(16) . . . . ?
C4 C16 C17 C1 -56.8(2) . . . . ?
C28 C23 C24 C25 -1.8(3) . . . . ?
N3 C23 C24 C25 174.08(18) . . . . ?
C23 C24 C25 C26 1.0(3) . . . . ?
C24 C25 C26 C27 0.1(3) . . . . ?
C25 C26 C27 C28 -0.3(3) . . . . ?
C24 C23 C28 C27 1.6(3) . . . . ?
N3 C23 C28 C27 -174.43(18) . . . . ?
C26 C27 C28 C23 -0.6(3) . . . . ?
C8 C9 C30 C35 -59.5(2) . . . . ?
C10 C9 C30 C35 -178.81(18) . . . . ?
C8 C9 C30 C31 176.69(17) . . . . ?
C10 C9 C30 C31 57.3(2) . . . . ?
C35 C30 C31 C32 66.7(2) . . . . ?
C9 C30 C31 C32 -167.78(18) . . . . ?
C30 C31 C32 C33 167.60(18) . . . . ?
C31 C32 C33 O3 7.6(3) . . . . ?
C31 C32 C33 O2 -173.22(18) . . . . ?
C42 C37 C38 C39 0.0(3) . . . . ?
N5 C37 C38 C39 177.1(2) . . . . ?
C37 C38 C39 C40 -0.7(3) . . . . ?
C38 C39 C40 C41 0.6(4) . . . . ?
C39 C40 C41 C42 0.0(4) . . . . ?
C40 C41 C42 C37 -0.7(3) . . . . ?
C38 C37 C42 C41 0.7(3) . . . . ?
N5 C37 C42 C41 -176.2(2) . . . . ?
C17 C1 N1 C20 47.3(2) . . . . ?
C2 C1 N1 C20 171.15(17) . . . . ?
C17 C1 N1 C19 -74.4(2) . . . . ?
C2 C1 N1 C19 49.5(2) . . . . ?
C17 C1 N1 C18 164.84(17) . . . . ?
C2 C1 N1 C18 -71.3(2) . . . . ?
O1 C22 N2 C7 16.2(3) . . . . ?
N3 C22 N2 C7 -163.88(17) . . . . ?
O1 C22 N2 O5 157.51(19) . . . . ?
N3 C22 N2 O5 -22.56(17) . . . . ?
C8 C7 N2 C22 -136.93(18) . . . . ?
C6 C7 N2 C22 97.5(2) . . . . ?
C8 C7 N2 O5 97.91(18) . . . . ?
C6 C7 N2 O5 -27.7(2) . . . . ?
O1 C22 N3 C23 17.1(3) . . . . ?
N2 C22 N3 C23 -162.80(18) . . . . ?
O1 C22 N3 O5 -154.67(17) . . . . ?
N2 C22 N3 O5 25.40(19) . . . . ?
C28 C23 N3 C22 -160.04(19) . . . . ?
C24 C23 N3 C22 24.0(3) . . . . ?
C28 C23 N3 O5 9.5(3) . . . . ?
C24 C23 N3 O5 -166.42(14) . . . . ?
O4 C36 N4 C14 -4.8(3) . . . . ?
N5 C36 N4 C14 176.84(17) . . . . ?
O4 C36 N4 O7 178.41(18) . . . . ?
N5 C36 N4 O7 0.03(17) . . . . ?
C15 C14 N4 C36 -99.0(2) . . . . ?
C13 C14 N4 C36 135.13(18) . . . . ?
C15 C14 N4 O7 76.1(2) . . . . ?
C13 C14 N4 O7 -49.7(3) . . . . ?
O4 C36 N5 C37 0.9(3) . . . . ?
N4 C36 N5 C37 179.24(18) . . . . ?
O4 C36 N5 O7 -178.41(17) . . . . ?
N4 C36 N5 O7 -0.03(19) . . . . ?
C42 C37 N5 C36 -19.3(3) . . . . ?
C38 C37 N5 C36 163.7(2) . . . . ?
C42 C37 N5 O7 159.77(16) . . . . ?
C38 C37 N5 O7 -17.2(3) . . . . ?
O3 C33 O2 C34 -1.2(3) . . . . ?
C32 C33 O2 C34 179.55(19) . . . . ?
C22 N3 O5 S1 -93.86(15) . . . . ?
C23 N3 O5 S1 94.87(19) . . . . ?
C22 N3 O5 H3 -151.6 . . . . ?
C23 N3 O5 H3 37.1 . . . . ?
C22 N3 O5 H2 -29.7 . . . . ?
C23 N3 O5 H2 159.0 . . . . ?
C22 N3 O5 N2 -13.94(11) . . . . ?
C23 N3 O5 N2 174.78(19) . . . . ?
C22 N2 O5 S1 128.64(13) . . . . ?
C7 N2 O5 S1 -96.09(16) . . . . ?
C22 N2 O5 H3 19.5 . . . . ?
C7 N2 O5 H3 154.8 . . . . ?
C22 N2 O5 H2 130.3 . . . . ?
C7 N2 O5 H2 -94.4 . . . . ?
C22 N2 O5 N3 13.76(10) . . . . ?
C7 N2 O5 N3 149.03(17) . . . . ?
C36 N5 O7 S1 86.30(16) . . . . ?
C37 N5 O7 S1 -92.97(19) . . . . ?
C36 N5 O7 H5 -176.6 . . . . ?
C37 N5 O7 H5 4.2 . . . . ?
C36 N5 O7 H4 1.4 . . . . ?
C37 N5 O7 H4 -177.9 . . . . ?
C36 N5 O7 N4 0.02(11) . . . . ?
C37 N5 O7 N4 -179.25(19) . . . . ?
C36 N4 O7 S1 -118.24(13) . . . . ?
C14 N4 O7 S1 65.9(2) . . . . ?
C36 N4 O7 H5 0.3 . . . . ?
C14 N4 O7 H5 -175.5 . . . . ?
C36 N4 O7 H4 -172.1 . . . . ?
C14 N4 O7 H4 12.1 . . . . ?
C36 N4 O7 N5 -0.02(11) . . . . ?
C14 N4 O7 N5 -175.8(2) . . . . ?
H3 O5 S1 O6 38.4 . . . . ?
H2 O5 S1 O6 -11.8 . . . . ?
N3 O5 S1 O6 32.54(13) . . . . ?
N2 O5 S1 O6 -11.39(11) . . . . ?
H3 O5 S1 O7 166.0 . . . . ?
H2 O5 S1 O7 115.9 . . . . ?
N3 O5 S1 O7 160.19(9) . . . . ?
N2 O5 S1 O7 116.26(9) . . . . ?
H3 O5 S1 C43 -77.9 . . . . ?
H2 O5 S1 C43 -128.1 . . . . ?
N3 O5 S1 C43 -83.76(13) . . . . ?
N2 O5 S1 C43 -127.69(11) . . . . ?
H5 O7 S1 O6 -15.5 . . . . ?
H4 O7 S1 O6 44.7 . . . . ?
N5 O7 S1 O6 -9.93(14) . . . . ?
N4 O7 S1 O6 38.22(12) . . . . ?
H5 O7 S1 O5 -142.6 . . . . ?
H4 O7 S1 O5 -82.4 . . . . ?
N5 O7 S1 O5 -137.06(11) . . . . ?
N4 O7 S1 O5 -88.90(11) . . . . ?
H5 O7 S1 C43 102.5 . . . . ?
H4 O7 S1 C43 162.7 . . . . ?
N5 O7 S1 C43 108.03(14) . . . . ?
N4 O7 S1 C43 156.19(12) . . . . ?

loop_
_cod_related_entry_id
_cod_related_entry_database
_cod_related_entry_code
1 ChemSpider 30653090
